data_4334042
loop_
_publ_author_name
'Katharine A. Smart'
'Mary Grellier'
'Laure Vendier'
'Sax A. Mason'
'Silvia C. Capelli'
'Alberto Albinati'
'Sylviane Sabo-Etienne'

_publ_contact_author
;
Sylviane Sabo-Etienne
;
_publ_contact_author_address
;
Laboratoire de Chimie de Coordination
205 Route de Narbonne
31077 Toulouse Cedex 04
;
_publ_contact_author_email Sylviane.Sabo@lcc-toulouse.fr
_publ_section_title
;
 Step-by-Step Introduction of Silazane Moieties at Ruthenium: Different
 Extents of Ru-H-Si Bond Activation
;
_journal_name_full 'Inorganic Chemistry'
_journal_page_first 2654
_journal_page_last 2661
_journal_paper_doi 10.1021/ic302682f
_journal_volume 52
_journal_year 2013
_chemical_compound_source 'synthesis as described'
_chemical_formula_moiety 'C24 H36 N2 Ru Si'
_chemical_formula_sum 'C24 H36 N2 Ru Si'
_chemical_formula_weight 481.71
_chemical_name_systematic
;
 ?
;
_space_group_IT_number 14
_symmetry_cell_setting monoclinic
_symmetry_Int_Tables_number 14
_symmetry_space_group_name_Hall '-P 2yn'
_symmetry_space_group_name_H-M 'P 1 21/n 1'
_atom_sites_solution_hydrogens geom
_atom_sites_solution_primary direct
_atom_sites_solution_secondary difmap
_cell_angle_alpha 90
_cell_angle_beta 101.564(10)
_cell_angle_gamma 90
_cell_formula_units_Z 8
_cell_length_a 14.2470(10)
_cell_length_b 16.0730(10)
_cell_length_c 19.4300(10)
_cell_measurement_reflns_used 9611
_cell_measurement_temperature 100(2)
_cell_measurement_theta_max 33.63
_cell_measurement_theta_min 2.76
_cell_measurement_wavelength 0.71073
_cell_volume 4359.0(5)
_computing_cell_refinement 'Bruker SMART'
_computing_data_collection 'Bruker SMART'
_computing_data_reduction 'Bruker SAINT'
_computing_molecular_graphics 'Ortep-3 for Windows (Farrugia, 1997)'
_computing_publication_material 'WinGX publication routines (Farrugia, 1999)'
_computing_structure_refinement 'SHELXL-97 (Sheldrick, 2008)'
_computing_structure_solution 'Bruker SHELXTL'
_diffrn_ambient_temperature 100(2)
_diffrn_measured_fraction_theta_full 0.974
_diffrn_measured_fraction_theta_max 0.974
_diffrn_measurement_device_type 'Bruker Kappa APEX II'
_diffrn_measurement_method \w-\f
_diffrn_radiation_monochromator graphite
_diffrn_radiation_source 'fine-focus sealed tube'
_diffrn_radiation_type MoK\a
_diffrn_radiation_wavelength 0.71073
_diffrn_reflns_av_R_equivalents 0.0778
_diffrn_reflns_av_unetI/netI 0.1036
_diffrn_reflns_limit_h_max 22
_diffrn_reflns_limit_h_min -20
_diffrn_reflns_limit_k_max 21
_diffrn_reflns_limit_k_min -25
_diffrn_reflns_limit_l_max 30
_diffrn_reflns_limit_l_min -30
_diffrn_reflns_number 72183
_diffrn_reflns_theta_full 34.21
_diffrn_reflns_theta_max 34.21
_diffrn_reflns_theta_min 2.92
_diffrn_standards_decay_% 0
_diffrn_standards_interval_count 0
_diffrn_standards_interval_time 0
_diffrn_standards_number 0
_exptl_absorpt_coefficient_mu 0.787
_exptl_absorpt_correction_T_max 0.985
_exptl_absorpt_correction_T_min 0.915
_exptl_absorpt_correction_type multi-scan
_exptl_absorpt_process_details
;
        [c.f. r.h. blessing, acta cryst. (1995), a51, 33-38]
;
_exptl_crystal_colour 'light yellow'
_exptl_crystal_density_diffrn 1.468
_exptl_crystal_description platelet
_exptl_crystal_F_000 2016
_exptl_crystal_size_max 0.12
_exptl_crystal_size_mid 0.08
_exptl_crystal_size_min 0.02
_refine_diff_density_max 0.658
_refine_diff_density_min -0.672
_refine_diff_density_rms 0.146
_refine_ls_extinction_method none
_refine_ls_goodness_of_fit_ref 0.986
_refine_ls_hydrogen_treatment constr
_refine_ls_matrix_type full
_refine_ls_number_parameters 511
_refine_ls_number_reflns 17633
_refine_ls_number_restraints 0
_refine_ls_restrained_S_all 0.986
_refine_ls_R_factor_all 0.108
_refine_ls_R_factor_gt 0.0424
_refine_ls_shift/su_max 0.003
_refine_ls_shift/su_mean 0
_refine_ls_structure_factor_coef Fsqd
_refine_ls_weighting_details 'calc w=1/[\s^2^(Fo^2^)+(0.0269P)^2^+0.1364P] where P=(Fo^2^+2Fc^2^)/3'
_refine_ls_weighting_scheme calc
_refine_ls_wR_factor_gt 0.068
_refine_ls_wR_factor_ref 0.0817
_reflns_number_gt 10205
_reflns_number_total 17633
_reflns_threshold_expression >2\s(I)
_cod_data_source_file ic302682f_si_002_3.cif
_cod_data_source_block kso130111
_cod_database_code 4334042

loop_
_symmetry_equiv_pos_as_xyz
'x, y, z'
'-x+1/2, y+1/2, -z+1/2'
'-x, -y, -z'
'x-1/2, -y-1/2, z-1/2'

loop_
_atom_site_label
_atom_site_type_symbol
_atom_site_fract_x
_atom_site_fract_y
_atom_site_fract_z
_atom_site_U_iso_or_equiv
_atom_site_adp_type
_atom_site_occupancy
_atom_site_symmetry_multiplicity
_atom_site_calc_flag
_atom_site_refinement_flags
C1 C 0.48284(18) 0.86310(15) 0.72643(14) 0.0178(5) Uani 1 1 d .
H1A H 0.4843 0.9015 0.6875 0.027 Uiso 1 1 calc R
H1B H 0.4702 0.8943 0.7669 0.027 Uiso 1 1 calc R
H1C H 0.4321 0.8218 0.7119 0.027 Uiso 1 1 calc R
C2 C 0.68789(19) 0.89810(14) 0.78128(13) 0.0171(5) Uani 1 1 d .
H2A H 0.7524 0.8837 0.7748 0.026 Uiso 1 1 calc R
H2B H 0.6896 0.9097 0.831 0.026 Uiso 1 1 calc R
H2C H 0.6653 0.9476 0.7533 0.026 Uiso 1 1 calc R
C3 C 0.60975(17) 0.55933(14) 0.67790(12) 0.0129(5) Uani 1 1 d .
H3 H 0.6066 0.5194 0.7134 0.015 Uiso 1 1 calc R
C4 C 0.60983(18) 0.53073(15) 0.61147(12) 0.0148(5) Uani 1 1 d .
H4 H 0.6066 0.4729 0.6013 0.018 Uiso 1 1 calc R
C5 C 0.61486(18) 0.58894(15) 0.55926(13) 0.0156(5) Uani 1 1 d .
H5 H 0.6153 0.5713 0.5127 0.019 Uiso 1 1 calc R
C6 C 0.61911(16) 0.67227(15) 0.57588(12) 0.0126(4) Uani 1 1 d .
H6 H 0.6222 0.7123 0.5404 0.015 Uiso 1 1 calc R
C7 C 0.61897(16) 0.69887(14) 0.64549(12) 0.0103(4) Uani 1 1 d .
C8 C 0.6294(2) 0.84315(14) 0.61172(13) 0.0182(6) Uani 1 1 d .
H8A H 0.6871 0.8342 0.5924 0.027 Uiso 1 1 calc R
H8B H 0.6318 0.8986 0.6329 0.027 Uiso 1 1 calc R
H8C H 0.5726 0.8388 0.5739 0.027 Uiso 1 1 calc R
C9 C 0.60527(17) 0.75720(14) 0.89458(12) 0.0120(5) Uani 1 1 d .
H9 H 0.6553 0.8009 0.909 0.014 Uiso 1 1 calc R
C10 C 0.63147(17) 0.67698(14) 0.92103(11) 0.0116(4) Uani 1 1 d .
H10 H 0.6974 0.6741 0.9508 0.014 Uiso 1 1 calc R
C11 C 0.56029(19) 0.61697(15) 0.94422(12) 0.0161(5) Uani 1 1 d .
H11A H 0.5093 0.6495 0.9597 0.019 Uiso 1 1 calc R
H11B H 0.594 0.5842 0.9849 0.019 Uiso 1 1 calc R
C12 C 0.5139(2) 0.55678(15) 0.88532(13) 0.0186(6) Uani 1 1 d .
H12A H 0.5516 0.5046 0.8894 0.022 Uiso 1 1 calc R
H12B H 0.4485 0.5427 0.8915 0.022 Uiso 1 1 calc R
C13 C 0.50831(18) 0.59336(14) 0.81233(12) 0.0130(5) Uani 1 1 d .
H13 H 0.4947 0.5514 0.7736 0.016 Uiso 1 1 calc R
C14 C 0.47247(16) 0.67383(15) 0.79263(12) 0.0122(4) Uani 1 1 d .
H14 H 0.4388 0.678 0.7424 0.015 Uiso 1 1 calc R
C15 C 0.42919(17) 0.72946(15) 0.84244(13) 0.0154(5) Uani 1 1 d .
H15A H 0.3997 0.6937 0.8738 0.018 Uiso 1 1 calc R
H15B H 0.3777 0.7638 0.8143 0.018 Uiso 1 1 calc R
C16 C 0.50311(18) 0.78748(15) 0.88781(13) 0.0154(5) Uani 1 1 d .
H16A H 0.4975 0.8438 0.8667 0.018 Uiso 1 1 calc R
H16B H 0.4881 0.792 0.9353 0.018 Uiso 1 1 calc R
C17 C 0.78639(17) 0.71223(14) 0.81864(12) 0.0117(5) Uani 1 1 d .
H17 H 0.798 0.7466 0.7783 0.014 Uiso 1 1 calc R
C18 C 0.77348(17) 0.62629(14) 0.80093(12) 0.0121(5) Uani 1 1 d .
H18 H 0.7838 0.609 0.7536 0.015 Uiso 1 1 calc R
C19 C 0.74479(18) 0.56388(15) 0.84368(13) 0.0145(5) Uani 1 1 d .
H19 H 0.7269 0.5101 0.8186 0.017 Uiso 1 1 calc R
C20 C 0.7855(2) 0.55383(15) 0.91941(13) 0.0194(6) Uani 1 1 d .
H20 H 0.7457 0.5295 0.9477 0.023 Uiso 1 1 calc R
C21 C 0.8732(2) 0.57610(16) 0.95097(14) 0.0217(6) Uani 1 1 d .
H21 H 0.8913 0.5656 1 0.026 Uiso 1 1 calc R
C22 C 0.94731(19) 0.61713(17) 0.91550(14) 0.0224(6) Uani 1 1 d .
H22A H 0.9394 0.5953 0.867 0.027 Uiso 1 1 calc R
H22B H 1.012 0.6011 0.9411 0.027 Uiso 1 1 calc R
C23 C 0.94125(18) 0.71285(17) 0.91223(14) 0.0202(6) Uani 1 1 d .
H23A H 0.9804 0.7332 0.879 0.024 Uiso 1 1 calc R
H23B H 0.9693 0.7356 0.9592 0.024 Uiso 1 1 calc R
C24 C 0.83826(17) 0.74643(15) 0.88917(12) 0.0149(5) Uani 1 1 d .
H24A H 0.8011 0.732 0.9254 0.018 Uiso 1 1 calc R
H24B H 0.8407 0.8079 0.8862 0.018 Uiso 1 1 calc R
C31 C -0.00857(18) 0.86599(14) 0.75847(13) 0.0153(5) Uani 1 1 d .
H31A H -0.051 0.8249 0.7737 0.023 Uiso 1 1 calc R
H31B H -0.0434 0.8957 0.7171 0.023 Uiso 1 1 calc R
H31C H 0.0133 0.9057 0.7965 0.023 Uiso 1 1 calc R
C32 C 0.16742(19) 0.89900(14) 0.70247(13) 0.0155(5) Uani 1 1 d .
H32A H 0.1612 0.9495 0.7295 0.023 Uiso 1 1 calc R
H32B H 0.1409 0.9091 0.6526 0.023 Uiso 1 1 calc R
H32C H 0.2353 0.884 0.7084 0.023 Uiso 1 1 calc R
C33 C 0.14910(18) 0.56741(14) 0.82008(13) 0.0129(5) Uani 1 1 d .
H33 H 0.1262 0.5252 0.7867 0.016 Uiso 1 1 calc R
C34 C 0.18833(18) 0.54307(15) 0.88745(12) 0.0148(5) Uani 1 1 d .
H34 H 0.1923 0.486 0.9003 0.018 Uiso 1 1 calc R
C35 C 0.22193(18) 0.60489(15) 0.93605(13) 0.0158(5) Uani 1 1 d .
H35 H 0.2501 0.5904 0.9831 0.019 Uiso 1 1 calc R
C36 C 0.21443(17) 0.68681(14) 0.91612(12) 0.0127(5) Uani 1 1 d .
H36 H 0.2366 0.7292 0.9495 0.015 Uiso 1 1 calc R
C37 C 0.17379(16) 0.70821(14) 0.84599(12) 0.0098(4) Uani 1 1 d .
C38 C 0.2000(2) 0.85466(14) 0.87287(13) 0.0179(5) Uani 1 1 d .
H38A H 0.1636 0.8525 0.9106 0.027 Uiso 1 1 calc R
H38B H 0.1902 0.9088 0.8493 0.027 Uiso 1 1 calc R
H38C H 0.2683 0.847 0.8928 0.027 Uiso 1 1 calc R
C39 C -0.05288(16) 0.67519(15) 0.69830(12) 0.0130(4) Uani 1 1 d .
H39 H -0.0602 0.6824 0.7481 0.016 Uiso 1 1 calc R
C40 C -0.02709(17) 0.59334(14) 0.68235(13) 0.0135(5) Uani 1 1 d .
H40 H -0.0202 0.5538 0.7228 0.016 Uiso 1 1 calc R
C41 C -0.05945(19) 0.55280(15) 0.61127(13) 0.0172(5) Uani 1 1 d .
H41A H -0.1286 0.5397 0.6043 0.021 Uiso 1 1 calc R
H41B H -0.0243 0.4998 0.6101 0.021 Uiso 1 1 calc R
C42 C -0.04204(18) 0.60929(15) 0.55091(12) 0.0155(5) Uani 1 1 d .
H42A H -0.029 0.5739 0.5122 0.019 Uiso 1 1 calc R
H42B H -0.1011 0.6413 0.5327 0.019 Uiso 1 1 calc R
C43 C 0.04105(17) 0.66999(14) 0.57254(11) 0.0114(4) Uani 1 1 d .
H43 H 0.0919 0.6649 0.544 0.014 Uiso 1 1 calc R
C44 C 0.02794(17) 0.75193(14) 0.59511(11) 0.0105(4) Uani 1 1 d .
H44 H 0.0709 0.7943 0.5799 0.013 Uiso 1 1 calc R
C45 C -0.07166(18) 0.78371(15) 0.59851(12) 0.0145(5) Uani 1 1 d .
H45A H -0.1113 0.7852 0.5504 0.017 Uiso 1 1 calc R
H45B H -0.0665 0.8413 0.617 0.017 Uiso 1 1 calc R
C46 C -0.12209(18) 0.72881(15) 0.64570(13) 0.0158(5) Uani 1 1 d .
H46A H -0.1586 0.7652 0.672 0.019 Uiso 1 1 calc R
H46B H -0.1685 0.6919 0.6154 0.019 Uiso 1 1 calc R
C47 C 0.24671(17) 0.71021(14) 0.67155(12) 0.0113(5) Uani 1 1 d .
H47 H 0.2799 0.7469 0.7104 0.014 Uiso 1 1 calc R
C48 C 0.24499(17) 0.62583(14) 0.69362(12) 0.0116(5) Uani 1 1 d .
H48 H 0.2817 0.6122 0.7417 0.014 Uiso 1 1 calc R
C49 C 0.19416(17) 0.56039(14) 0.65481(13) 0.0140(5) Uani 1 1 d .
H49 H 0.1911 0.5086 0.6828 0.017 Uiso 1 1 calc R
C50 C 0.19293(19) 0.54483(15) 0.57996(13) 0.0177(5) Uani 1 1 d .
H50 H 0.1382 0.5178 0.5534 0.021 Uiso 1 1 calc R
C51 C 0.2629(2) 0.56575(16) 0.54622(14) 0.0217(6) Uani 1 1 d .
H51 H 0.2532 0.5535 0.4975 0.026 Uiso 1 1 calc R
C52 C 0.35596(19) 0.60742(17) 0.57981(14) 0.0228(6) Uani 1 1 d .
H52A H 0.4062 0.5895 0.5544 0.027 Uiso 1 1 calc R
H52B H 0.3748 0.5873 0.6288 0.027 Uiso 1 1 calc R
C53 C 0.35375(18) 0.70299(16) 0.58086(13) 0.0202(6) Uani 1 1 d .
H53A H 0.3592 0.7239 0.5339 0.024 Uiso 1 1 calc R
H53B H 0.4103 0.7232 0.615 0.024 Uiso 1 1 calc R
C54 C 0.26274(17) 0.73969(15) 0.60030(12) 0.0138(5) Uani 1 1 d .
H54A H 0.2675 0.8011 0.6007 0.017 Uiso 1 1 calc R
H54B H 0.2066 0.7239 0.5638 0.017 Uiso 1 1 calc R
Si1 Si 0.60352(5) 0.80791(4) 0.75162(3) 0.01036(13) Uani 1 1 d .
Si2 Si 0.09950(5) 0.81057(4) 0.73519(3) 0.00970(13) Uani 1 1 d .
Ru1 Ru 0.629259(13) 0.675503(11) 0.807139(9) 0.00744(4) Uani 1 1 d .
Ru2 Ru 0.096705(12) 0.675054(11) 0.685594(9) 0.00701(4) Uani 1 1 d .
N1 N 0.61389(14) 0.64106(11) 0.69653(10) 0.0094(4) Uani 1 1 d .
N2 N 0.62450(15) 0.77977(11) 0.66559(10) 0.0122(4) Uani 1 1 d .
N3 N 0.14075(14) 0.64761(11) 0.79783(10) 0.0093(4) Uani 1 1 d .
N4 N 0.16713(15) 0.78837(11) 0.82192(10) 0.0112(4) Uani 1 1 d .

loop_
_atom_site_aniso_label
_atom_site_aniso_U_11
_atom_site_aniso_U_22
_atom_site_aniso_U_33
_atom_site_aniso_U_23
_atom_site_aniso_U_13
_atom_site_aniso_U_12
C1 0.0157(14) 0.0147(12) 0.0215(13) 0.0015(10) 0.0000(11) 0.0035(10)
C2 0.0198(14) 0.0109(11) 0.0203(13) 0.0016(10) 0.0033(11) -0.0030(10)
C3 0.0152(13) 0.0099(11) 0.0138(12) 0.0000(9) 0.0034(10) 0.0003(9)
C4 0.0166(13) 0.0136(11) 0.0150(12) -0.0023(9) 0.0048(10) 0.0029(10)
C5 0.0143(13) 0.0212(13) 0.0113(12) -0.0025(10) 0.0025(10) 0.0030(10)
C6 0.0099(11) 0.0171(11) 0.0106(10) 0.0021(10) 0.0015(8) 0.0025(10)
C7 0.0053(11) 0.0131(11) 0.0116(11) 0.0009(9) -0.0006(9) -0.0006(8)
C8 0.0252(15) 0.0134(12) 0.0158(12) 0.0048(9) 0.0038(11) -0.0029(10)
C9 0.0121(12) 0.0129(11) 0.0105(11) -0.0038(9) 0.0011(9) -0.0006(9)
C10 0.0132(11) 0.0150(11) 0.0066(10) -0.0038(9) 0.0021(8) -0.0005(10)
C11 0.0205(14) 0.0176(12) 0.0112(12) 0.0006(9) 0.0059(10) -0.0026(10)
C12 0.0243(15) 0.0173(13) 0.0157(13) -0.0020(10) 0.0073(11) -0.0067(11)
C13 0.0159(13) 0.0138(12) 0.0109(11) -0.0040(9) 0.0061(10) -0.0074(9)
C14 0.0077(11) 0.0170(11) 0.0121(10) -0.0052(10) 0.0022(8) -0.0048(10)
C15 0.0096(12) 0.0233(13) 0.0144(12) -0.0057(10) 0.0050(10) 0.0005(10)
C16 0.0156(13) 0.0176(12) 0.0129(12) -0.0049(9) 0.0029(10) 0.0024(10)
C17 0.0092(12) 0.0144(11) 0.0119(11) 0.0005(9) 0.0028(9) 0.0006(9)
C18 0.0094(12) 0.0147(12) 0.0126(12) -0.0004(9) 0.0029(9) 0.0048(9)
C19 0.0132(13) 0.0140(12) 0.0169(12) -0.0007(9) 0.0049(10) 0.0039(9)
C20 0.0234(15) 0.0175(13) 0.0192(13) 0.0059(10) 0.0087(11) 0.0083(11)
C21 0.0229(15) 0.0283(15) 0.0138(13) 0.0074(11) 0.0034(11) 0.0121(12)
C22 0.0124(14) 0.0389(16) 0.0149(13) 0.0022(11) 0.0004(11) 0.0088(12)
C23 0.0097(13) 0.0369(16) 0.0138(12) -0.0019(11) 0.0016(10) -0.0005(11)
C24 0.0111(12) 0.0191(12) 0.0145(12) -0.0042(10) 0.0023(10) -0.0012(10)
C31 0.0153(13) 0.0113(11) 0.0198(13) 0.0002(9) 0.0044(10) 0.0024(9)
C32 0.0196(14) 0.0103(11) 0.0159(12) 0.0012(9) 0.0015(10) -0.0038(9)
C33 0.0152(13) 0.0104(11) 0.0141(12) 0.0004(9) 0.0051(10) 0.0001(9)
C34 0.0180(13) 0.0139(12) 0.0130(12) 0.0051(9) 0.0046(10) 0.0033(10)
C35 0.0151(13) 0.0201(13) 0.0119(12) 0.0044(10) 0.0017(10) 0.0026(10)
C36 0.0142(12) 0.0149(12) 0.0090(10) -0.0011(9) 0.0025(9) -0.0004(9)
C37 0.0069(11) 0.0121(11) 0.0111(11) -0.0013(9) 0.0036(9) -0.0002(9)
C38 0.0269(15) 0.0124(11) 0.0132(12) -0.0029(9) 0.0012(11) -0.0019(10)
C39 0.0077(11) 0.0172(11) 0.0145(11) 0.0023(10) 0.0037(9) -0.0016(10)
C40 0.0116(13) 0.0137(12) 0.0146(12) 0.0033(9) 0.0012(10) -0.0044(9)
C41 0.0193(14) 0.0136(12) 0.0162(13) -0.0001(10) -0.0024(11) -0.0071(10)
C42 0.0156(13) 0.0151(12) 0.0136(12) -0.0006(9) -0.0024(10) -0.0037(10)
C43 0.0120(11) 0.0144(11) 0.0064(10) 0.0011(9) -0.0012(8) -0.0025(10)
C44 0.0094(12) 0.0122(11) 0.0085(10) 0.0048(9) -0.0019(9) -0.0014(9)
C45 0.0139(13) 0.0173(12) 0.0109(12) 0.0022(9) -0.0012(10) 0.0019(10)
C46 0.0100(13) 0.0229(13) 0.0142(12) 0.0027(10) 0.0018(10) 0.0019(10)
C47 0.0108(12) 0.0134(11) 0.0095(11) 0.0000(9) 0.0013(9) 0.0005(9)
C48 0.0068(11) 0.0171(12) 0.0104(11) 0.0009(9) 0.0008(9) 0.0045(9)
C49 0.0128(13) 0.0126(11) 0.0154(12) -0.0004(9) 0.0000(10) 0.0030(9)
C50 0.0177(14) 0.0136(12) 0.0192(13) -0.0054(10) -0.0026(11) 0.0050(10)
C51 0.0229(15) 0.0271(14) 0.0143(13) -0.0066(11) 0.0017(11) 0.0110(12)
C52 0.0141(14) 0.0379(16) 0.0168(13) -0.0038(12) 0.0042(11) 0.0080(12)
C53 0.0102(13) 0.0368(15) 0.0146(12) 0.0037(11) 0.0052(10) -0.0009(11)
C54 0.0103(12) 0.0185(12) 0.0126(11) 0.0035(9) 0.0024(9) -0.0014(9)
Si1 0.0101(3) 0.0081(3) 0.0125(3) -0.0005(2) 0.0015(3) -0.0002(2)
Si2 0.0113(3) 0.0068(3) 0.0108(3) 0.0006(2) 0.0017(2) 0.0003(2)
Ru1 0.00764(9) 0.00732(8) 0.00756(8) -0.00054(7) 0.00200(7) -0.00025(7)
Ru2 0.00679(9) 0.00684(8) 0.00710(8) 0.00068(7) 0.00065(7) -0.00008(7)
N1 0.0085(10) 0.0093(9) 0.0099(9) -0.0010(7) 0.0007(8) 0.0004(7)
N2 0.0164(11) 0.0091(9) 0.0110(10) 0.0017(7) 0.0025(8) -0.0013(8)
N3 0.0101(10) 0.0083(9) 0.0099(9) 0.0004(7) 0.0027(8) 0.0006(7)
N4 0.0164(11) 0.0077(9) 0.0089(9) -0.0019(7) 0.0013(8) -0.0007(8)

loop_
_atom_type_symbol
_atom_type_description
_atom_type_scat_dispersion_real
_atom_type_scat_dispersion_imag
_atom_type_scat_source
C C 0.0033 0.0016 'International Tables Vol C Tables 4.2.6.8 and 6.1.1.4'
H H 0 0 'International Tables Vol C Tables 4.2.6.8 and 6.1.1.4'
Si Si 0.0817 0.0704 'International Tables Vol C Tables 4.2.6.8 and 6.1.1.4'
Ru Ru -1.2594 0.8363 'International Tables Vol C Tables 4.2.6.8 and 6.1.1.4'
N N 0.0061 0.0033 'International Tables Vol C Tables 4.2.6.8 and 6.1.1.4'

loop_
_geom_angle_atom_site_label_1
_geom_angle_atom_site_label_2
_geom_angle_atom_site_label_3
_geom_angle
Si1 C1 H1A 109.5
Si1 C1 H1B 109.5
H1A C1 H1B 109.5
Si1 C1 H1C 109.5
H1A C1 H1C 109.5
H1B C1 H1C 109.5
Si1 C2 H2A 109.5
Si1 C2 H2B 109.5
H2A C2 H2B 109.5
Si1 C2 H2C 109.5
H2A C2 H2C 109.5
H2B C2 H2C 109.5
N1 C3 C4 124.5(2)
N1 C3 H3 117.8
C4 C3 H3 117.8
C3 C4 C5 118.1(2)
C3 C4 H4 121
C5 C4 H4 121
C6 C5 C4 119.3(2)
C6 C5 H5 120.4
C4 C5 H5 120.4
C5 C6 C7 120.6(2)
C5 C6 H6 119.7
C7 C6 H6 119.7
N2 C7 N1 116.8(2)
N2 C7 C6 123.6(2)
N1 C7 C6 119.7(2)
N2 C8 H8A 109.5
N2 C8 H8B 109.5
H8A C8 H8B 109.5
N2 C8 H8C 109.5
H8A C8 H8C 109.5
H8B C8 H8C 109.5
C10 C9 C16 120.3(2)
C10 C9 Ru1 70.67(12)
C16 C9 Ru1 114.50(15)
C10 C9 H9 114.7
C16 C9 H9 114.7
Ru1 C9 H9 114.7
C9 C10 C11 122.7(2)
C9 C10 Ru1 72.24(13)
C11 C10 Ru1 114.27(15)
C9 C10 H10 113.7
C11 C10 H10 113.7
Ru1 C10 H10 113.7
C10 C11 C12 112.79(19)
C10 C11 H11A 109
C12 C11 H11A 109
C10 C11 H11B 109
C12 C11 H11B 109
H11A C11 H11B 107.8
C13 C12 C11 112.55(19)
C13 C12 H12A 109.1
C11 C12 H12A 109.1
C13 C12 H12B 109.1
C11 C12 H12B 109.1
H12A C12 H12B 107.8
C14 C13 C12 123.6(2)
C14 C13 Ru1 71.40(13)
C12 C13 Ru1 112.40(16)
C14 C13 H13 114
C12 C13 H13 114
Ru1 C13 H13 114
C13 C14 C15 122.1(2)
C13 C14 Ru1 70.95(13)
C15 C14 Ru1 116.05(15)
C13 C14 H14 113.7
C15 C14 H14 113.7
Ru1 C14 H14 113.7
C14 C15 C16 113.4(2)
C14 C15 H15A 108.9
C16 C15 H15A 108.9
C14 C15 H15B 108.9
C16 C15 H15B 108.9
H15A C15 H15B 107.7
C9 C16 C15 112.89(19)
C9 C16 H16A 109
C15 C16 H16A 109
C9 C16 H16B 109
C15 C16 H16B 109
H16A C16 H16B 107.8
C18 C17 C24 125.6(2)
C18 C17 Ru1 69.48(13)
C24 C17 Ru1 118.09(16)
C18 C17 H17 112.3
C24 C17 H17 112.3
Ru1 C17 H17 112.3
C19 C18 C17 125.7(2)
C19 C18 Ru1 80.89(14)
C17 C18 Ru1 73.67(14)
C19 C18 H18 117.1
C17 C18 H18 117.1
Ru1 C18 H18 117.1
C18 C19 C20 124.1(2)
C18 C19 Ru1 64.24(13)
C20 C19 Ru1 118.48(16)
C18 C19 H19 113.7
C20 C19 H19 113.7
Ru1 C19 H19 113.7
C21 C20 C19 125.2(2)
C21 C20 H20 117.4
C19 C20 H20 117.4
C20 C21 C22 125.6(2)
C20 C21 H21 117.2
C22 C21 H21 117.2
C21 C22 C23 114.4(2)
C21 C22 H22A 108.7
C23 C22 H22A 108.7
C21 C22 H22B 108.7
C23 C22 H22B 108.7
H22A C22 H22B 107.6
C22 C23 C24 113.8(2)
C22 C23 H23A 108.8
C24 C23 H23A 108.8
C22 C23 H23B 108.8
C24 C23 H23B 108.8
H23A C23 H23B 107.7
C17 C24 C23 113.4(2)
C17 C24 H24A 108.9
C23 C24 H24A 108.9
C17 C24 H24B 108.9
C23 C24 H24B 108.9
H24A C24 H24B 107.7
Si2 C31 H31A 109.5
Si2 C31 H31B 109.5
H31A C31 H31B 109.5
Si2 C31 H31C 109.5
H31A C31 H31C 109.5
H31B C31 H31C 109.5
Si2 C32 H32A 109.5
Si2 C32 H32B 109.5
H32A C32 H32B 109.5
Si2 C32 H32C 109.5
H32A C32 H32C 109.5
H32B C32 H32C 109.5
N3 C33 C34 124.6(2)
N3 C33 H33 117.7
C34 C33 H33 117.7
C33 C34 C35 117.6(2)
C33 C34 H34 121.2
C35 C34 H34 121.2
C36 C35 C34 119.9(2)
C36 C35 H35 120
C34 C35 H35 120
C35 C36 C37 120.0(2)
C35 C36 H36 120
C37 C36 H36 120
N3 C37 N4 116.5(2)
N3 C37 C36 120.4(2)
N4 C37 C36 123.1(2)
N4 C38 H38A 109.5
N4 C38 H38B 109.5
H38A C38 H38B 109.5
N4 C38 H38C 109.5
H38A C38 H38C 109.5
H38B C38 H38C 109.5
C40 C39 C46 122.4(2)
C40 C39 Ru2 70.98(13)
C46 C39 Ru2 115.75(15)
C40 C39 H39 113.6
C46 C39 H39 113.6
Ru2 C39 H39 113.6
C39 C40 C41 123.7(2)
C39 C40 Ru2 71.31(13)
C41 C40 Ru2 112.38(16)
C39 C40 H40 114
C41 C40 H40 114
Ru2 C40 H40 114
C40 C41 C42 112.00(19)
C40 C41 H41A 109.2
C42 C41 H41A 109.2
C40 C41 H41B 109.2
C42 C41 H41B 109.2
H41A C41 H41B 107.9
C43 C42 C41 113.64(19)
C43 C42 H42A 108.8
C41 C42 H42A 108.8
C43 C42 H42B 108.8
C41 C42 H42B 108.8
H42A C42 H42B 107.7
C44 C43 C42 122.5(2)
C44 C43 Ru2 72.34(12)
C42 C43 Ru2 113.97(15)
C44 C43 H43 113.8
C42 C43 H43 113.8
Ru2 C43 H43 113.8
C43 C44 C45 120.6(2)
C43 C44 Ru2 70.16(12)
C45 C44 Ru2 114.93(15)
C43 C44 H44 114.6
C45 C44 H44 114.6
Ru2 C44 H44 114.6
C44 C45 C46 112.43(19)
C44 C45 H45A 109.1
C46 C45 H45A 109.1
C44 C45 H45B 109.1
C46 C45 H45B 109.1
H45A C45 H45B 107.8
C39 C46 C45 113.7(2)
C39 C46 H46A 108.8
C45 C46 H46A 108.8
C39 C46 H46B 108.8
C45 C46 H46B 108.8
H46A C46 H46B 107.7
C48 C47 C54 125.8(2)
C48 C47 Ru2 69.80(13)
C54 C47 Ru2 120.06(16)
C48 C47 H47 111.6
C54 C47 H47 111.6
Ru2 C47 H47 111.6
C49 C48 C47 126.1(2)
C49 C48 Ru2 81.33(14)
C47 C48 Ru2 73.41(13)
C49 C48 H48 117
C47 C48 H48 117
Ru2 C48 H48 117
C48 C49 C50 124.0(2)
C48 C49 Ru2 64.11(13)
C50 C49 Ru2 118.25(16)
C48 C49 H49 113.8
C50 C49 H49 113.8
Ru2 C49 H49 113.8
C51 C50 C49 125.3(2)
C51 C50 H50 117.4
C49 C50 H50 117.4
C50 C51 C52 125.0(2)
C50 C51 H51 117.5
C52 C51 H51 117.5
C51 C52 C53 115.5(2)
C51 C52 H52A 108.4
C53 C52 H52A 108.4
C51 C52 H52B 108.4
C53 C52 H52B 108.4
H52A C52 H52B 107.5
C52 C53 C54 114.0(2)
C52 C53 H53A 108.7
C54 C53 H53A 108.7
C52 C53 H53B 108.7
C54 C53 H53B 108.7
H53A C53 H53B 107.6
C47 C54 C53 113.02(19)
C47 C54 H54A 109
C53 C54 H54A 109
C47 C54 H54B 109
C53 C54 H54B 109
H54A C54 H54B 107.8
N2 Si1 C2 105.01(11)
N2 Si1 C1 100.71(11)
C2 Si1 C1 101.89(11)
N2 Si1 Ru1 98.96(6)
C2 Si1 Ru1 120.98(8)
C1 Si1 Ru1 125.48(8)
N4 Si2 C32 104.39(10)
N4 Si2 C31 100.15(10)
C32 Si2 C31 102.67(11)
N4 Si2 Ru2 99.20(6)
C32 Si2 Ru2 121.19(8)
C31 Si2 Ru2 125.04(8)
N1 Ru1 C13 88.16(8)
N1 Ru1 C14 88.39(8)
C13 Ru1 C14 37.66(9)
N1 Ru1 C10 165.11(8)
C13 Ru1 C10 79.25(9)
C14 Ru1 C10 86.47(9)
N1 Ru1 C9 153.93(8)
C13 Ru1 C9 94.47(9)
C14 Ru1 C9 78.31(9)
C10 Ru1 C9 37.08(8)
N1 Ru1 C18 76.62(8)
C13 Ru1 C18 122.11(9)
C14 Ru1 C18 156.18(8)
C10 Ru1 C18 103.31(9)
C9 Ru1 C18 122.34(9)
N1 Ru1 C17 93.71(8)
C13 Ru1 C17 156.51(9)
C14 Ru1 C17 165.63(8)
C10 Ru1 C17 94.73(9)
C9 Ru1 C17 94.03(9)
C18 Ru1 C17 36.85(8)
N1 Ru1 Si1 78.76(5)
C13 Ru1 Si1 120.58(7)
C14 Ru1 Si1 83.82(7)
C10 Ru1 Si1 114.49(6)
C9 Ru1 Si1 77.61(6)
C18 Ru1 Si1 110.66(6)
C17 Ru1 Si1 82.65(6)
N1 Ru1 C19 91.64(8)
C13 Ru1 C19 91.97(9)
C14 Ru1 C19 129.62(9)
C10 Ru1 C19 80.98(8)
C9 Ru1 C19 114.14(8)
C18 Ru1 C19 34.87(8)
C17 Ru1 C19 64.58(8)
Si1 Ru1 C19 145.29(6)
C43 Ru2 C40 79.67(9)
C43 Ru2 N3 165.62(8)
C40 Ru2 N3 88.64(8)
C43 Ru2 C39 87.03(9)
C40 Ru2 C39 37.71(9)
N3 Ru2 C39 88.80(8)
C43 Ru2 C44 37.50(8)
C40 Ru2 C44 94.95(9)
N3 Ru2 C44 153.82(8)
C39 Ru2 C44 78.66(9)
C43 Ru2 C48 101.83(9)
C40 Ru2 C48 122.35(9)
N3 Ru2 C48 77.34(8)
C39 Ru2 C48 156.88(8)
C44 Ru2 C48 121.07(9)
C43 Ru2 C47 92.81(9)
C40 Ru2 C47 156.12(9)
N3 Ru2 C47 94.63(8)
C39 Ru2 C47 165.58(8)
C44 Ru2 C47 92.46(8)
C48 Ru2 C47 36.79(8)
C43 Ru2 Si2 114.53(6)
C40 Ru2 Si2 120.58(7)
N3 Ru2 Si2 78.63(5)
C39 Ru2 Si2 83.76(7)
C44 Ru2 Si2 77.24(6)
C48 Ru2 Si2 110.95(6)
C47 Ru2 Si2 83.20(6)
C43 Ru2 C49 80.54(8)
C40 Ru2 C49 91.97(9)
N3 Ru2 C49 91.62(8)
C39 Ru2 C49 129.67(9)
C44 Ru2 C49 114.10(8)
C48 Ru2 C49 34.56(8)
C47 Ru2 C49 64.33(8)
Si2 Ru2 C49 145.34(6)
C3 N1 C7 117.9(2)
C3 N1 Ru1 119.74(15)
C7 N1 Ru1 121.97(15)
C7 N2 C8 117.9(2)
C7 N2 Si1 119.61(16)
C8 N2 Si1 121.53(15)
C33 N3 C37 117.5(2)
C33 N3 Ru2 119.86(15)
C37 N3 Ru2 121.92(15)
C37 N4 C38 117.58(19)
C37 N4 Si2 119.61(15)
C38 N4 Si2 121.76(15)

loop_
_geom_bond_atom_site_label_1
_geom_bond_atom_site_label_2
_geom_bond_distance
C1 Si1 1.909(2)
C1 H1A 0.98
C1 H1B 0.98
C1 H1C 0.98
C2 Si1 1.897(2)
C2 H2A 0.98
C2 H2B 0.98
C2 H2C 0.98
C3 N1 1.361(3)
C3 C4 1.370(3)
C3 H3 0.95
C4 C5 1.392(3)
C4 H4 0.95
C5 C6 1.376(3)
C5 H5 0.95
C6 C7 1.419(3)
C6 H6 0.95
C7 N2 1.355(3)
C7 N1 1.371(3)
C8 N2 1.472(3)
C8 H8A 0.98
C8 H8B 0.98
C8 H8C 0.98
C9 C10 1.410(3)
C9 C16 1.515(3)
C9 Ru1 2.227(2)
C9 H9 1
C10 C11 1.531(3)
C10 Ru1 2.207(2)
C10 H10 1
C11 C12 1.542(3)
C11 H11A 0.99
C11 H11B 0.99
C12 C13 1.523(3)
C12 H12A 0.99
C12 H12B 0.99
C13 C14 1.415(3)
C13 Ru1 2.189(2)
C13 H13 1
C14 C15 1.535(3)
C14 Ru1 2.195(2)
C14 H14 1
C15 C16 1.544(3)
C15 H15A 0.99
C15 H15B 0.99
C16 H16A 0.99
C16 H16B 0.99
C17 C18 1.426(3)
C17 C24 1.523(3)
C17 Ru1 2.282(2)
C17 H17 1
C18 C19 1.414(3)
C18 Ru1 2.227(2)
C18 H18 1
C19 C20 1.479(3)
C19 Ru1 2.442(2)
C19 H19 1
C20 C21 1.325(4)
C20 H20 0.95
C21 C22 1.522(4)
C21 H21 0.95
C22 C23 1.542(4)
C22 H22A 0.99
C22 H22B 0.99
C23 C24 1.543(3)
C23 H23A 0.99
C23 H23B 0.99
C24 H24A 0.99
C24 H24B 0.99
C31 Si2 1.910(2)
C31 H31A 0.98
C31 H31B 0.98
C31 H31C 0.98
C32 Si2 1.899(2)
C32 H32A 0.98
C32 H32B 0.98
C32 H32C 0.98
C33 N3 1.357(3)
C33 C34 1.373(3)
C33 H33 0.95
C34 C35 1.388(3)
C34 H34 0.95
C35 C36 1.371(3)
C35 H35 0.95
C36 C37 1.412(3)
C36 H36 0.95
C37 N3 1.367(3)
C37 N4 1.367(3)
C38 N4 1.466(3)
C38 H38A 0.98
C38 H38B 0.98
C38 H38C 0.98
C39 C40 1.417(3)
C39 C46 1.535(3)
C39 Ru2 2.194(2)
C39 H39 1
C40 C41 1.513(3)
C40 Ru2 2.190(2)
C40 H40 1
C41 C42 1.542(3)
C41 H41A 0.99
C41 H41B 0.99
C42 C43 1.527(3)
C42 H42A 0.99
C42 H42B 0.99
C43 C44 1.412(3)
C43 Ru2 2.182(2)
C43 H43 1
C44 C45 1.522(3)
C44 Ru2 2.211(2)
C44 H44 1
C45 C46 1.549(3)
C45 H45A 0.99
C45 H45B 0.99
C46 H46A 0.99
C46 H46B 0.99
C47 C48 1.424(3)
C47 C54 1.523(3)
C47 Ru2 2.279(2)
C47 H47 1
C48 C49 1.407(3)
C48 Ru2 2.232(2)
C48 H48 1
C49 C50 1.472(3)
C49 Ru2 2.453(2)
C49 H49 1
C50 C51 1.341(4)
C50 H50 0.95
C51 C52 1.512(4)
C51 H51 0.95
C52 C53 1.537(4)
C52 H52A 0.99
C52 H52B 0.99
C53 C54 1.539(3)
C53 H53A 0.99
C53 H53B 0.99
C54 H54A 0.99
C54 H54B 0.99
Si1 N2 1.813(2)
Si1 Ru1 2.3809(7)
Si2 N4 1.801(2)
Si2 Ru2 2.3789(7)
Ru1 N1 2.1875(18)
Ru2 N3 2.1897(19)
